data_7003167
loop_
_publ_author_name
'Davis, Martin F.'
'Levason, William'
'Reid, Gillian'
'Webster, Michael'
'Zhang, Wenjian'

_publ_section_title
;
 The first examples of germanium tetrafluoride and tin tetrafluoride
 complexes with soft thioether coordination---synthesis, properties and
 crystal structures
;
_journal_issue 4
_journal_name_full 'Dalton Transactions'
_journal_page_first 533
_journal_page_last 538
_journal_paper_doi 10.1039/b713316b
_journal_year 2008
_chemical_formula_moiety 'C6 H14 F4 S2 Sn'
_chemical_formula_sum 'C6 H14 F4 S2 Sn'
_chemical_formula_weight 344.98
_chemical_name_common Tetrafluoro(3,6-dithiaoctane-S,S')tin(IV)
_chemical_name_systematic
;
Tetrafluoro(3,6-dithiaoctane-S,S')tin(IV)
;
_space_group_IT_number 14
_symmetry_cell_setting monoclinic
_symmetry_Int_Tables_number 14
_symmetry_space_group_name_Hall '-P 2ybc'
_symmetry_space_group_name_H-M 'P 1 21/c 1'
_atom_sites_solution_hydrogens geom
_atom_sites_solution_primary direct
_atom_sites_solution_secondary difmap
_audit_creation_date 2007-04-26
_audit_creation_method 'SHELXL-97 + hand edit'
_cell_angle_alpha 90.00
_cell_angle_beta 100.627(7)
_cell_angle_gamma 90.00
_cell_formula_units_Z 4
_cell_length_a 11.093(2)
_cell_length_b 8.4148(15)
_cell_length_c 12.276(2)
_cell_measurement_reflns_used 2704
_cell_measurement_temperature 120(2)
_cell_measurement_theta_max 27.48
_cell_measurement_theta_min 2.91
_cell_volume 1126.3(3)
_computing_structure_refinement 'SHELXL-97 (Sheldrick, 1997)'
_computing_structure_solution 'SHELXS-97 (Sheldrick, 1997)'
_diffrn_ambient_temperature 120(2)
_diffrn_measured_fraction_theta_full 0.994
_diffrn_measured_fraction_theta_max 0.994
_diffrn_measurement_device_type 'Bruker-Nonius 95mm CCD camera on \k-goniostat'
_diffrn_measurement_method '\f & \w scans'
_diffrn_radiation_monochromator '10cm confocal mirrors'
_diffrn_radiation_source 'Bruker-Nonius FR591 rotating anode'
_diffrn_radiation_type MoK\a
_diffrn_radiation_wavelength 0.71073
_diffrn_reflns_av_R_equivalents 0.0238
_diffrn_reflns_av_sigmaI/netI 0.0227
_diffrn_reflns_limit_h_max 14
_diffrn_reflns_limit_h_min -14
_diffrn_reflns_limit_k_max 10
_diffrn_reflns_limit_k_min -10
_diffrn_reflns_limit_l_max 12
_diffrn_reflns_limit_l_min -15
_diffrn_reflns_number 11875
_diffrn_reflns_theta_full 27.54
_diffrn_reflns_theta_max 27.54
_diffrn_reflns_theta_min 3.32
_diffrn_standards_decay_% 0
_diffrn_standards_number 0
_exptl_absorpt_coefficient_mu 2.649
_exptl_absorpt_correction_T_max 1.0000
_exptl_absorpt_correction_T_min 0.8968
_exptl_absorpt_correction_type multi-scan
_exptl_absorpt_process_details 'G.M. Sheldrick, (2003). SADABS. Version 2.10. Bruker AXS Inc.'
_exptl_crystal_colour colourless
_exptl_crystal_density_diffrn 2.035
_exptl_crystal_density_method 'not measured'
_exptl_crystal_description block
_exptl_crystal_F_000 672
_exptl_crystal_size_max 0.12
_exptl_crystal_size_mid 0.10
_exptl_crystal_size_min 0.08
_refine_diff_density_max 0.433
_refine_diff_density_min -0.397
_refine_diff_density_rms 0.080
_refine_ls_extinction_method none
_refine_ls_goodness_of_fit_ref 1.066
_refine_ls_hydrogen_treatment noref
_refine_ls_matrix_type full
_refine_ls_number_parameters 120
_refine_ls_number_reflns 2579
_refine_ls_number_restraints 0
_refine_ls_restrained_S_all 1.066
_refine_ls_R_factor_all 0.0204
_refine_ls_R_factor_gt 0.0177
_refine_ls_shift/su_max 0.002
_refine_ls_shift/su_mean 0.000
_refine_ls_structure_factor_coef Fsqd
_refine_ls_weighting_details 'w=1/[\s^2^(Fo^2^)+(0.0000P)^2^+1.4000P] where P=(Fo^2^+2Fc^2^)/3'
_refine_ls_weighting_scheme calc
_refine_ls_wR_factor_gt 0.0363
_refine_ls_wR_factor_ref 0.0377
_reflns_number_gt 2400
_reflns_number_total 2579
_reflns_threshold_expression I>2sigma(I)
_cod_data_source_file b713316b.txt
_cod_data_source_block 07mfd003_[C6H14F4S2Sn]
_cod_original_cell_volume 1126.2(3)
_cod_original_sg_symbol_H-M 'P 21/c'
_cod_database_code 7003167

loop_
_symmetry_equiv_pos_as_xyz
'x, y, z'
'-x, y+1/2, -z+1/2'
'-x, -y, -z'
'x, -y-1/2, z-1/2'

loop_
_atom_site_label
_atom_site_type_symbol
_atom_site_fract_x
_atom_site_fract_y
_atom_site_fract_z
_atom_site_U_iso_or_equiv
_atom_site_adp_type
_atom_site_occupancy
_atom_site_symmetry_multiplicity
_atom_site_calc_flag
_atom_site_refinement_flags
_atom_site_disorder_assembly
_atom_site_disorder_group
Sn1 Sn 0.231468(11) 0.438283(16) 0.888496(10) 0.01301(5) Uani 1 1 d . . .
F1 F 0.40994(10) 0.43079(15) 0.90463(10) 0.0213(3) Uani 1 1 d . . .
F2 F 0.05637(10) 0.45629(15) 0.88881(10) 0.0207(3) Uani 1 1 d . . .
F3 F 0.21998(12) 0.22030(15) 0.83881(11) 0.0247(3) Uani 1 1 d . . .
F4 F 0.21675(11) 0.53719(15) 0.74433(10) 0.0226(3) Uani 1 1 d . . .
S1 S 0.24382(4) 0.33789(6) 1.08925(4) 0.01490(10) Uani 1 1 d . . .
S2 S 0.26476(4) 0.71808(6) 0.97946(4) 0.01502(10) Uani 1 1 d . . .
C1 C 0.4241(2) 0.1158(3) 1.0907(2) 0.0294(5) Uani 1 1 d . . .
H1A H 0.3664 0.0380 1.1111 0.044 Uiso 1 1 calc R . .
H1B H 0.5083 0.0814 1.1197 0.044 Uiso 1 1 calc R . .
H1C H 0.4121 0.1243 1.0098 0.044 Uiso 1 1 calc R . .
C2 C 0.40183(18) 0.2768(2) 1.13956(18) 0.0188(4) Uani 1 1 d . . .
H2A H 0.4587 0.3564 1.1178 0.023 Uiso 1 1 calc R . .
H2B H 0.4175 0.2699 1.2215 0.023 Uiso 1 1 calc R . .
C3 C 0.23922(18) 0.5254(2) 1.16015(16) 0.0167(4) Uani 1 1 d . . .
H3A H 0.1529 0.5612 1.1498 0.020 Uiso 1 1 calc R . .
H3B H 0.2681 0.5078 1.2405 0.020 Uiso 1 1 calc R . .
C4 C 0.31541(18) 0.6577(2) 1.12243(16) 0.0166(4) Uani 1 1 d . . .
H4A H 0.4018 0.6220 1.1321 0.020 Uiso 1 1 calc R . .
H4B H 0.3130 0.7512 1.1709 0.020 Uiso 1 1 calc R . .
C5 C 0.11154(18) 0.7948(3) 0.98302(17) 0.0181(4) Uani 1 1 d . . .
H5A H 0.0584 0.7078 1.0011 0.022 Uiso 1 1 calc R . .
H5B H 0.1163 0.8775 1.0410 0.022 Uiso 1 1 calc R . .
C6 C 0.0573(2) 0.8651(3) 0.87047(19) 0.0242(5) Uani 1 1 d . . .
H6A H 0.1074 0.9553 0.8550 0.036 Uiso 1 1 calc R . .
H6B H -0.0266 0.9015 0.8709 0.036 Uiso 1 1 calc R . .
H6C H 0.0560 0.7840 0.8130 0.036 Uiso 1 1 calc R . .

loop_
_atom_site_aniso_label
_atom_site_aniso_U_11
_atom_site_aniso_U_22
_atom_site_aniso_U_33
_atom_site_aniso_U_23
_atom_site_aniso_U_13
_atom_site_aniso_U_12
Sn1 0.01292(7) 0.01538(8) 0.01155(8) -0.00187(5) 0.00435(5) -0.00297(5)
F1 0.0137(6) 0.0262(7) 0.0257(7) -0.0016(5) 0.0081(5) -0.0009(5)
F2 0.0115(5) 0.0287(7) 0.0221(7) -0.0007(5) 0.0034(5) -0.0046(5)
F3 0.0344(7) 0.0193(6) 0.0217(7) -0.0067(5) 0.0088(5) -0.0059(6)
F4 0.0259(6) 0.0281(7) 0.0139(6) 0.0030(5) 0.0044(5) -0.0054(5)
S1 0.0154(2) 0.0159(2) 0.0140(2) 0.00008(19) 0.00430(18) -0.00266(19)
S2 0.0145(2) 0.0145(2) 0.0170(3) -0.00110(19) 0.00540(18) -0.00144(19)
C1 0.0309(12) 0.0205(12) 0.0396(14) -0.0014(10) 0.0138(11) 0.0051(10)
C2 0.0168(9) 0.0182(11) 0.0211(11) 0.0013(8) 0.0029(8) 0.0032(8)
C3 0.0166(9) 0.0210(11) 0.0129(10) -0.0023(8) 0.0036(8) 0.0038(8)
C4 0.0146(9) 0.0197(11) 0.0147(10) -0.0049(8) 0.0005(7) 0.0007(8)
C5 0.0166(9) 0.0192(10) 0.0197(11) 0.0004(8) 0.0065(8) 0.0028(8)
C6 0.0221(10) 0.0267(12) 0.0243(12) 0.0088(9) 0.0053(9) 0.0042(9)

loop_
_atom_type_symbol
_atom_type_description
_atom_type_scat_dispersion_real
_atom_type_scat_dispersion_imag
_atom_type_scat_source
C C 0.0033 0.0016 'International Tables Vol C Tables 4.2.6.8 and 6.1.1.4'
H H 0.0000 0.0000 'International Tables Vol C Tables 4.2.6.8 and 6.1.1.4'
F F 0.0171 0.0103 'International Tables Vol C Tables 4.2.6.8 and 6.1.1.4'
S S 0.1246 0.1234 'International Tables Vol C Tables 4.2.6.8 and 6.1.1.4'
Sn Sn -0.6537 1.4246 'International Tables Vol C Tables 4.2.6.8 and 6.1.1.4'

loop_
_geom_angle_atom_site_label_1
_geom_angle_atom_site_label_2
_geom_angle_atom_site_label_3
_geom_angle
_geom_angle_site_symmetry_1
_geom_angle_site_symmetry_3
_geom_angle_publ_flag
F3 Sn1 F4 97.48(6) . . ?
F3 Sn1 F2 93.83(5) . . ?
F4 Sn1 F2 93.00(5) . . ?
F3 Sn1 F1 90.46(5) . . ?
F4 Sn1 F1 91.12(5) . . ?
F2 Sn1 F1 173.62(5) . . ?
F3 Sn1 S1 88.82(4) . . ?
F4 Sn1 S1 173.31(4) . . ?
F2 Sn1 S1 84.33(4) . . ?
F1 Sn1 S1 91.04(4) . . ?
F3 Sn1 S2 172.42(4) . . ?
F4 Sn1 S2 89.12(4) . . ?
F2 Sn1 S2 89.51(4) . . ?
F1 Sn1 S2 85.69(4) . . ?
S1 Sn1 S2 84.732(19) . . ?
C3 S1 C2 101.19(10) . . ?
C3 S1 Sn1 99.94(7) . . ?
C2 S1 Sn1 107.10(7) . . ?
C4 S2 C5 101.50(9) . . ?
C4 S2 Sn1 98.97(7) . . ?
C5 S2 Sn1 105.71(7) . . ?
C2 C1 H1A 109.5 . . ?
C2 C1 H1B 109.5 . . ?
H1A C1 H1B 109.5 . . ?
C2 C1 H1C 109.5 . . ?
H1A C1 H1C 109.5 . . ?
H1B C1 H1C 109.5 . . ?
C1 C2 S1 109.54(15) . . ?
C1 C2 H2A 109.8 . . ?
S1 C2 H2A 109.8 . . ?
C1 C2 H2B 109.8 . . ?
S1 C2 H2B 109.8 . . ?
H2A C2 H2B 108.2 . . ?
C4 C3 S1 115.21(14) . . ?
C4 C3 H3A 108.5 . . ?
S1 C3 H3A 108.5 . . ?
C4 C3 H3B 108.5 . . ?
S1 C3 H3B 108.5 . . ?
H3A C3 H3B 107.5 . . ?
C3 C4 S2 114.16(14) . . ?
C3 C4 H4A 108.7 . . ?
S2 C4 H4A 108.7 . . ?
C3 C4 H4B 108.7 . . ?
S2 C4 H4B 108.7 . . ?
H4A C4 H4B 107.6 . . ?
C6 C5 S2 109.27(14) . . ?
C6 C5 H5A 109.8 . . ?
S2 C5 H5A 109.8 . . ?
C6 C5 H5B 109.8 . . ?
S2 C5 H5B 109.8 . . ?
H5A C5 H5B 108.3 . . ?
C5 C6 H6A 109.5 . . ?
C5 C6 H6B 109.5 . . ?
H6A C6 H6B 109.5 . . ?
C5 C6 H6C 109.5 . . ?
H6A C6 H6C 109.5 . . ?
H6B C6 H6C 109.5 . . ?

loop_
_geom_bond_atom_site_label_1
_geom_bond_atom_site_label_2
_geom_bond_distance
_geom_bond_site_symmetry_2
_geom_bond_publ_flag
Sn1 F3 1.9298(13) . ?
Sn1 F4 1.9352(12) . ?
Sn1 F2 1.9490(12) . ?
Sn1 F1 1.9540(12) . ?
Sn1 S1 2.5849(6) . ?
Sn1 S2 2.6028(6) . ?
S1 C3 1.807(2) . ?
S1 C2 1.822(2) . ?
S2 C4 1.814(2) . ?
S2 C5 1.826(2) . ?
C1 C2 1.520(3) . ?
C1 H1A 0.9800 . ?
C1 H1B 0.9800 . ?
C1 H1C 0.9800 . ?
C2 H2A 0.9900 . ?
C2 H2B 0.9900 . ?
C3 C4 1.521(3) . ?
C3 H3A 0.9900 . ?
C3 H3B 0.9900 . ?
C4 H4A 0.9900 . ?
C4 H4B 0.9900 . ?
C5 C6 1.522(3) . ?
C5 H5A 0.9900 . ?
C5 H5B 0.9900 . ?
C6 H6A 0.9800 . ?
C6 H6B 0.9800 . ?
C6 H6C 0.9800 . ?

loop_
_geom_torsion_atom_site_label_1
_geom_torsion_atom_site_label_2
_geom_torsion_atom_site_label_3
_geom_torsion_atom_site_label_4
_geom_torsion
_geom_torsion_site_symmetry_1
_geom_torsion_site_symmetry_2
_geom_torsion_site_symmetry_3
_geom_torsion_site_symmetry_4
_geom_torsion_publ_flag
F3 Sn1 S1 C3 -174.07(8) . . . . ?
F2 Sn1 S1 C3 -80.10(8) . . . . ?
F1 Sn1 S1 C3 95.49(8) . . . . ?
S2 Sn1 S1 C3 9.92(7) . . . . ?
F3 Sn1 S1 C2 80.85(8) . . . . ?
F2 Sn1 S1 C2 174.82(8) . . . . ?
F1 Sn1 S1 C2 -9.58(8) . . . . ?
S2 Sn1 S1 C2 -95.15(7) . . . . ?
F4 Sn1 S2 C4 -168.13(7) . . . . ?
F2 Sn1 S2 C4 98.86(8) . . . . ?
F1 Sn1 S2 C4 -76.93(8) . . . . ?
S1 Sn1 S2 C4 14.52(7) . . . . ?
F4 Sn1 S2 C5 87.15(8) . . . . ?
F2 Sn1 S2 C5 -5.86(8) . . . . ?
F1 Sn1 S2 C5 178.34(8) . . . . ?
S1 Sn1 S2 C5 -90.21(7) . . . . ?
C3 S1 C2 C1 178.61(16) . . . . ?
Sn1 S1 C2 C1 -77.21(16) . . . . ?
C2 S1 C3 C4 68.41(16) . . . . ?
Sn1 S1 C3 C4 -41.40(15) . . . . ?
S1 C3 C4 S2 63.78(18) . . . . ?
C5 S2 C4 C3 63.28(16) . . . . ?
Sn1 S2 C4 C3 -44.90(15) . . . . ?
C4 S2 C5 C6 175.24(15) . . . . ?
Sn1 S2 C5 C6 -81.90(15) . . . . ?
